data_2216608
loop_
_publ_author_name
'Copolovici, Lucian'
'Bojan, Vilma'
'Silvestru, Cristian'
'Varga, Richard A.'

_publ_section_title
;
 1-Bromo-2,6-bis(<i>N</i>-morpholinylmethyl)benzene
;
_journal_coeditor_code KP2140
_journal_issue 12
_journal_name_full 'Acta Crystallographica Section E'
_journal_page_first o4570
_journal_page_last o4570
_journal_paper_doi 10.1107/S1600536807051574
_journal_volume 63
_journal_year 2007
_chemical_formula_iupac 'C16 H23 Br N2 O2'
_chemical_formula_moiety 'C16 H23 Br N2 O2'
_chemical_formula_sum 'C16 H23 Br N2 O2'
_chemical_formula_weight 355.27
_chemical_name_systematic
;
1-Bromo-2,6-bis(<i>N</i>-morpholinylmethyl)benzene
;
_space_group_IT_number 14
_symmetry_cell_setting monoclinic
_symmetry_space_group_name_Hall '-P 2yn'
_symmetry_space_group_name_H-M 'P 1 21/n 1'
_atom_sites_solution_hydrogens geom
_atom_sites_solution_primary direct
_atom_sites_solution_secondary difmap
_audit_creation_method SHELXL97
_cell_angle_alpha 90.00
_cell_angle_beta 92.6850(10)
_cell_angle_gamma 90.00
_cell_formula_units_Z 8
_cell_length_a 9.7086(6)
_cell_length_b 18.1384(12)
_cell_length_c 18.7167(12)
_cell_measurement_reflns_used 3430
_cell_measurement_temperature 297(2)
_cell_measurement_theta_max 19.99
_cell_measurement_theta_min 2.25
_cell_volume 3292.4(4)
_computing_cell_refinement 'SMART (Bruker, 2000)'
_computing_data_collection 'SMART (Bruker, 2000)'
_computing_data_reduction 'SAINT-Plus (Bruker, 2000)'
_computing_molecular_graphics 'DIAMOND (Brandenburg, 2006)'
_computing_publication_material 'publCIF (Westrip, 2007)'
_computing_structure_refinement 'SHELXTL (Bruker, 2001)'
_computing_structure_solution 'SHELXTL (Bruker, 2001)'
_diffrn_ambient_temperature 297(2)
_diffrn_measured_fraction_theta_full 0.999
_diffrn_measured_fraction_theta_max 0.999
_diffrn_measurement_device_type 'Bruker SMART CCD area-detector'
_diffrn_measurement_method '\f and \w'
_diffrn_radiation_monochromator graphite
_diffrn_radiation_source 'fine-focus sealed tube'
_diffrn_radiation_type MoK\a
_diffrn_radiation_wavelength 0.71073
_diffrn_reflns_av_R_equivalents 0.0528
_diffrn_reflns_av_sigmaI/netI 0.0489
_diffrn_reflns_limit_h_max 11
_diffrn_reflns_limit_h_min -11
_diffrn_reflns_limit_k_max 21
_diffrn_reflns_limit_k_min -21
_diffrn_reflns_limit_l_max 22
_diffrn_reflns_limit_l_min -22
_diffrn_reflns_number 23653
_diffrn_reflns_theta_full 25.00
_diffrn_reflns_theta_max 25.00
_diffrn_reflns_theta_min 2.18
_exptl_absorpt_coefficient_mu 2.503
_exptl_absorpt_correction_T_max 0.669
_exptl_absorpt_correction_T_min 0.477
_exptl_absorpt_correction_type multi-scan
_exptl_absorpt_process_details '(SHELXTL; Bruker, 2001)'
_exptl_crystal_colour colourless
_exptl_crystal_density_diffrn 1.433
_exptl_crystal_density_method 'not measured'
_exptl_crystal_description block
_exptl_crystal_F_000 1472
_exptl_crystal_size_max 0.33
_exptl_crystal_size_mid 0.22
_exptl_crystal_size_min 0.16
_refine_diff_density_max 0.470
_refine_diff_density_min -0.535
_refine_ls_extinction_method none
_refine_ls_goodness_of_fit_ref 1.068
_refine_ls_hydrogen_treatment constr
_refine_ls_matrix_type full
_refine_ls_number_parameters 379
_refine_ls_number_reflns 5817
_refine_ls_number_restraints 0
_refine_ls_restrained_S_all 1.068
_refine_ls_R_factor_all 0.0695
_refine_ls_R_factor_gt 0.0505
_refine_ls_shift/su_max 0.001
_refine_ls_shift/su_mean 0.000
_refine_ls_structure_factor_coef Fsqd
_refine_ls_weighting_details 'calc w = 1/[\s^2^(Fo^2^)+(0.0343P)^2^+1.9306P] where P=(Fo^2^+2Fc^2^)/3'
_refine_ls_weighting_scheme calc
_refine_ls_wR_factor_gt 0.0938
_refine_ls_wR_factor_ref 0.0997
_reflns_number_gt 4588
_reflns_number_total 5817
_reflns_threshold_expression I>2\s(I)
_cod_data_source_file kp2140.cif
_cod_data_source_block I
_cod_original_sg_symbol_H-M 'P 21/n'
_cod_database_code 2216608
_cod_database_fobs_code 2216608

loop_
_symmetry_equiv_pos_as_xyz
'x, y, z'
'-x+1/2, y+1/2, -z+1/2'
'-x, -y, -z'
'x-1/2, -y-1/2, z-1/2'

loop_
_atom_site_type_symbol
_atom_site_label
_atom_site_fract_x
_atom_site_fract_y
_atom_site_fract_z
_atom_site_U_iso_or_equiv
_atom_site_adp_type
_atom_site_calc_flag
_atom_site_refinement_flags
_atom_site_occupancy
Br Br1 0.16374(4) 1.11940(2) 0.02444(2) 0.04951(14) Uani d . 1
Br Br2 0.44157(5) -0.08378(2) 0.70448(2) 0.05994(16) Uani d . 1
C C1 0.2087(4) 1.03883(19) 0.08779(19) 0.0379(9) Uani d . 1
C C2 0.2169(4) 1.0512(2) 0.16072(19) 0.0386(9) Uani d . 1
C C3 0.2476(4) 0.9909(2) 0.2043(2) 0.0469(10) Uani d . 1
H H3 0.2545 0.9972 0.2536 0.056 Uiso calc R 1
C C4 0.2681(4) 0.9220(2) 0.1761(2) 0.0508(11) Uani d . 1
H H4 0.2870 0.8821 0.2062 0.061 Uiso calc R 1
C C5 0.2603(4) 0.9125(2) 0.1026(2) 0.0508(11) Uani d . 1
H H5 0.2747 0.8658 0.0838 0.061 Uiso calc R 1
C C6 0.2320(4) 0.9702(2) 0.0566(2) 0.0400(9) Uani d . 1
C C7 0.2000(4) 1.1272(2) 0.19304(19) 0.0477(10) Uani d . 1
H H7A 0.2821 1.1561 0.1854 0.057 Uiso calc R 1
H H7B 0.1226 1.1518 0.1687 0.057 Uiso calc R 1
C C8 0.2190(4) 1.1916(2) 0.3066(2) 0.0519(11) Uani d . 1
H H8A 0.1618 1.2323 0.2895 0.062 Uiso calc R 1
H H8B 0.3141 1.2030 0.2974 0.062 Uiso calc R 1
C C9 0.2038(5) 1.1812(2) 0.3857(2) 0.0575(12) Uani d . 1
H H9A 0.2646 1.1419 0.4028 0.069 Uiso calc R 1
H H9B 0.2316 1.2261 0.4106 0.069 Uiso calc R 1
C C10 0.0255(5) 1.0994(3) 0.3643(2) 0.0650(13) Uani d . 1
H H10A -0.0693 1.0883 0.3746 0.078 Uiso calc R 1
H H10B 0.0823 1.0584 0.3812 0.078 Uiso calc R 1
C C11 0.0364(4) 1.1067(3) 0.2846(2) 0.0558(11) Uani d . 1
H H11A 0.0093 1.0609 0.2613 0.067 Uiso calc R 1
H H11B -0.0248 1.1454 0.2665 0.067 Uiso calc R 1
C C12 0.2232(4) 0.9589(2) -0.02350(19) 0.0485(10) Uani d . 1
H H12A 0.1281 0.9644 -0.0408 0.058 Uiso calc R 1
H H12B 0.2770 0.9968 -0.0459 0.058 Uiso calc R 1
C C13 0.4226(4) 0.8842(2) -0.0478(3) 0.0615(12) Uani d . 1
H H13A 0.4649 0.8991 -0.0021 0.074 Uiso calc R 1
H H13B 0.4523 0.9181 -0.0840 0.074 Uiso calc R 1
C C14 0.4677(5) 0.8074(3) -0.0654(3) 0.0702(14) Uani d . 1
H H14A 0.5674 0.8062 -0.0673 0.084 Uiso calc R 1
H H14B 0.4415 0.7740 -0.0279 0.084 Uiso calc R 1
C C15 0.2629(5) 0.7873(3) -0.1303(3) 0.0650(13) Uani d . 1
H H15A 0.2316 0.7531 -0.0946 0.078 Uiso calc R 1
H H15B 0.2228 0.7721 -0.1765 0.078 Uiso calc R 1
C C16 0.2135(4) 0.8631(2) -0.1135(2) 0.0528(11) Uani d . 1
H H16A 0.2398 0.8971 -0.1505 0.063 Uiso calc R 1
H H16B 0.1137 0.8631 -0.1124 0.063 Uiso calc R 1
C C17 0.3327(3) -0.01732(19) 0.64600(18) 0.0345(8) Uani d . 1
C C18 0.2771(4) 0.04389(19) 0.67931(18) 0.0350(8) Uani d . 1
C C19 0.1967(4) 0.0910(2) 0.6366(2) 0.0410(9) Uani d . 1
H H19 0.1560 0.1319 0.6568 0.049 Uiso calc R 1
C C20 0.1766(4) 0.0777(2) 0.5639(2) 0.0429(9) Uani d . 1
H H20 0.1214 0.1092 0.5358 0.051 Uiso calc R 1
C C21 0.2379(4) 0.0179(2) 0.53320(19) 0.0404(9) Uani d . 1
H H21 0.2251 0.0103 0.4842 0.049 Uiso calc R 1
C C22 0.3179(4) -0.03099(19) 0.57329(18) 0.0348(8) Uani d . 1
C C23 0.3087(4) 0.0591(2) 0.75801(19) 0.0442(10) Uani d . 1
H H23A 0.2722 0.0191 0.7859 0.053 Uiso calc R 1
H H23B 0.4079 0.0600 0.7669 0.053 Uiso calc R 1
C C24 0.1105(4) 0.1201(2) 0.8057(2) 0.0501(10) Uani d . 1
H H24A 0.1098 0.0855 0.8453 0.060 Uiso calc R 1
H H24B 0.0519 0.1007 0.7668 0.060 Uiso calc R 1
C C25 0.0563(4) 0.1936(2) 0.8289(3) 0.0609(12) Uani d . 1
H H25A 0.0531 0.2272 0.7885 0.073 Uiso calc R 1
H H25B -0.0370 0.1876 0.8444 0.073 Uiso calc R 1
C C26 0.2758(5) 0.2326(2) 0.8633(2) 0.0588(12) Uani d . 1
H H26A 0.3327 0.2528 0.9025 0.071 Uiso calc R 1
H H26B 0.2764 0.2672 0.8238 0.071 Uiso calc R 1
C C27 0.3363(4) 0.1608(2) 0.8404(2) 0.0496(10) Uani d . 1
H H27A 0.4288 0.1689 0.8246 0.060 Uiso calc R 1
H H27B 0.3420 0.1270 0.8806 0.060 Uiso calc R 1
C C28 0.3908(4) -0.0950(2) 0.53941(19) 0.0421(9) Uani d . 1
H H28A 0.4895 -0.0870 0.5444 0.051 Uiso calc R 1
H H28B 0.3701 -0.1398 0.5651 0.051 Uiso calc R 1
C C29 0.2203(4) -0.1441(2) 0.4531(2) 0.0469(10) Uani d . 1
H H29A 0.1486 -0.1178 0.4769 0.056 Uiso calc R 1
H H29B 0.2280 -0.1932 0.4734 0.056 Uiso calc R 1
C C30 0.1838(4) -0.1491(2) 0.3741(2) 0.0547(11) Uani d . 1
H H30A 0.0969 -0.1750 0.3669 0.066 Uiso calc R 1
H H30B 0.1720 -0.0998 0.3547 0.066 Uiso calc R 1
C C31 0.4156(4) -0.1513(3) 0.3489(2) 0.0602(12) Uani d . 1
H H31A 0.4113 -0.1020 0.3289 0.072 Uiso calc R 1
H H31B 0.4855 -0.1786 0.3247 0.072 Uiso calc R 1
C C32 0.4562(4) -0.1466(2) 0.4276(2) 0.0491(10) Uani d . 1
H H32A 0.4644 -0.1957 0.4478 0.059 Uiso calc R 1
H H32B 0.5448 -0.1222 0.4342 0.059 Uiso calc R 1
N N1 0.1774(3) 1.12437(16) 0.26938(15) 0.0406(7) Uani d . 1
N N2 0.2732(3) 0.88674(17) -0.04468(16) 0.0439(8) Uani d . 1
N N3 0.2509(3) 0.12886(16) 0.78245(16) 0.0407(8) Uani d . 1
N N4 0.3515(3) -0.10516(16) 0.46372(15) 0.0379(7) Uani d . 1
O O1 0.0672(3) 1.16374(18) 0.40182(15) 0.0653(8) Uani d . 1
O O2 0.4074(3) 0.78350(17) -0.13187(16) 0.0674(9) Uani d . 1
O O3 0.1395(3) 0.22436(15) 0.88525(15) 0.0599(8) Uani d . 1
O O4 0.2865(3) -0.18625(16) 0.33683(14) 0.0597(8) Uani d . 1

loop_
_atom_site_aniso_label
_atom_site_aniso_U_11
_atom_site_aniso_U_22
_atom_site_aniso_U_33
_atom_site_aniso_U_12
_atom_site_aniso_U_13
_atom_site_aniso_U_23
Br1 0.0671(3) 0.0412(2) 0.0405(2) 0.0070(2) 0.00581(19) 0.00573(18)
Br2 0.0811(3) 0.0517(3) 0.0452(3) 0.0274(2) -0.0169(2) -0.0063(2)
C1 0.038(2) 0.033(2) 0.043(2) -0.0020(17) 0.0027(17) 0.0026(17)
C2 0.040(2) 0.038(2) 0.038(2) -0.0010(17) 0.0029(17) 0.0003(18)
C3 0.061(3) 0.047(3) 0.032(2) 0.000(2) -0.0055(19) 0.0017(19)
C4 0.071(3) 0.032(2) 0.048(3) 0.006(2) -0.001(2) 0.0071(19)
C5 0.069(3) 0.035(2) 0.049(3) 0.003(2) 0.002(2) -0.0039(19)
C6 0.042(2) 0.036(2) 0.042(2) -0.0006(17) 0.0009(18) -0.0031(18)
C7 0.066(3) 0.038(2) 0.039(2) 0.001(2) 0.008(2) -0.0001(18)
C8 0.065(3) 0.044(2) 0.047(2) -0.008(2) 0.010(2) -0.007(2)
C9 0.071(3) 0.054(3) 0.046(3) -0.004(2) -0.005(2) -0.008(2)
C10 0.058(3) 0.084(4) 0.054(3) -0.016(3) 0.013(2) -0.004(3)
C11 0.048(3) 0.072(3) 0.047(3) -0.011(2) -0.003(2) -0.004(2)
C12 0.060(3) 0.046(2) 0.040(2) 0.003(2) 0.004(2) -0.0051(19)
C13 0.053(3) 0.060(3) 0.071(3) -0.001(2) -0.003(2) -0.015(2)
C14 0.049(3) 0.073(3) 0.088(4) 0.015(2) -0.002(3) -0.019(3)
C15 0.062(3) 0.062(3) 0.070(3) -0.001(2) -0.002(2) -0.022(2)
C16 0.052(3) 0.057(3) 0.049(3) 0.005(2) 0.000(2) -0.015(2)
C17 0.035(2) 0.034(2) 0.034(2) -0.0005(16) -0.0009(16) 0.0040(16)
C18 0.039(2) 0.032(2) 0.034(2) -0.0007(17) 0.0013(16) 0.0000(16)
C19 0.043(2) 0.039(2) 0.042(2) 0.0030(18) 0.0087(18) -0.0012(18)
C20 0.048(2) 0.040(2) 0.041(2) 0.0060(18) -0.0040(18) 0.0068(18)
C21 0.048(2) 0.047(2) 0.0265(19) -0.0008(19) -0.0007(17) 0.0008(17)
C22 0.035(2) 0.033(2) 0.037(2) -0.0065(16) 0.0033(16) -0.0022(16)
C23 0.055(3) 0.039(2) 0.039(2) 0.0075(19) 0.0015(19) -0.0040(18)
C24 0.049(3) 0.047(2) 0.054(3) -0.001(2) 0.002(2) -0.005(2)
C25 0.054(3) 0.055(3) 0.074(3) 0.006(2) 0.016(2) -0.002(2)
C26 0.076(3) 0.050(3) 0.051(3) -0.009(2) 0.009(2) -0.017(2)
C27 0.049(3) 0.055(3) 0.045(2) -0.006(2) 0.005(2) -0.014(2)
C28 0.049(2) 0.037(2) 0.040(2) -0.0001(18) -0.0027(18) -0.0067(17)
C29 0.045(2) 0.054(3) 0.042(2) -0.012(2) 0.0052(19) -0.0030(19)
C30 0.053(3) 0.059(3) 0.052(3) -0.013(2) -0.004(2) -0.002(2)
C31 0.060(3) 0.079(3) 0.042(3) 0.000(3) 0.014(2) -0.013(2)
C32 0.048(3) 0.054(3) 0.045(2) 0.003(2) 0.0039(19) -0.007(2)
N1 0.0456(19) 0.0392(18) 0.0374(18) -0.0045(15) 0.0071(14) -0.0026(14)
N2 0.049(2) 0.0433(19) 0.0386(18) 0.0034(16) -0.0019(15) -0.0108(15)
N3 0.0437(19) 0.0380(18) 0.0408(18) 0.0033(15) 0.0046(15) -0.0048(15)
N4 0.0378(18) 0.0413(19) 0.0349(17) -0.0058(14) 0.0052(14) -0.0071(14)
O1 0.066(2) 0.084(2) 0.0469(18) 0.0065(18) 0.0123(15) -0.0065(17)
O2 0.064(2) 0.068(2) 0.071(2) 0.0128(16) 0.0091(17) -0.0233(17)
O3 0.074(2) 0.0481(18) 0.0592(19) 0.0059(15) 0.0206(17) -0.0124(15)
O4 0.076(2) 0.0581(19) 0.0440(17) -0.0065(17) -0.0017(15) -0.0161(14)

loop_
_atom_type_symbol
_atom_type_description
_atom_type_scat_dispersion_real
_atom_type_scat_dispersion_imag
_atom_type_scat_source
C C 0.0033 0.0016 'International Tables Vol C Tables 4.2.6.8 and 6.1.1.4'
H H 0.0000 0.0000 'International Tables Vol C Tables 4.2.6.8 and 6.1.1.4'
N N 0.0061 0.0033 'International Tables Vol C Tables 4.2.6.8 and 6.1.1.4'
O O 0.0106 0.0060 'International Tables Vol C Tables 4.2.6.8 and 6.1.1.4'
Br Br -0.2901 2.4595 'International Tables Vol C Tables 4.2.6.8 and 6.1.1.4'

loop_
_geom_angle_atom_site_label_1
_geom_angle_atom_site_label_2
_geom_angle_atom_site_label_3
_geom_angle
C2 C1 C6 123.6(3)
C2 C1 Br1 119.2(3)
C6 C1 Br1 117.2(3)
C1 C2 C3 117.0(3)
C1 C2 C7 122.6(3)
C3 C2 C7 120.4(3)
C4 C3 C2 121.5(4)
C4 C3 H3 119.3
C2 C3 H3 119.3
C3 C4 C5 119.5(4)
C3 C4 H4 120.3
C5 C4 H4 120.3
C6 C5 C4 121.8(4)
C6 C5 H5 119.1
C4 C5 H5 119.1
C5 C6 C1 116.7(3)
C5 C6 C12 121.2(3)
C1 C6 C12 122.1(3)
N1 C7 C2 112.5(3)
N1 C7 H7A 109.1
C2 C7 H7A 109.1
N1 C7 H7B 109.1
C2 C7 H7B 109.1
H7A C7 H7B 107.8
N1 C8 C9 109.2(3)
N1 C8 H8A 109.8
C9 C8 H8A 109.8
N1 C8 H8B 109.8
C9 C8 H8B 109.8
H8A C8 H8B 108.3
O1 C9 C8 112.0(3)
O1 C9 H9A 109.2
C8 C9 H9A 109.2
O1 C9 H9B 109.2
C8 C9 H9B 109.2
H9A C9 H9B 107.9
O1 C10 C11 112.8(4)
O1 C10 H10A 109.0
C11 C10 H10A 109.0
O1 C10 H10B 109.0
C11 C10 H10B 109.0
H10A C10 H10B 107.8
N1 C11 C10 109.0(3)
N1 C11 H11A 109.9
C10 C11 H11A 109.9
N1 C11 H11B 109.9
C10 C11 H11B 109.9
H11A C11 H11B 108.3
N2 C12 C6 112.8(3)
N2 C12 H12A 109.0
C6 C12 H12A 109.0
N2 C12 H12B 109.0
C6 C12 H12B 109.0
H12A C12 H12B 107.8
N2 C13 C14 109.9(3)
N2 C13 H13A 109.7
C14 C13 H13A 109.7
N2 C13 H13B 109.7
C14 C13 H13B 109.7
H13A C13 H13B 108.2
O2 C14 C13 111.3(4)
O2 C14 H14A 109.4
C13 C14 H14A 109.4
O2 C14 H14B 109.4
C13 C14 H14B 109.4
H14A C14 H14B 108.0
O2 C15 C16 112.3(4)
O2 C15 H15A 109.1
C16 C15 H15A 109.1
O2 C15 H15B 109.1
C16 C15 H15B 109.1
H15A C15 H15B 107.9
N2 C16 C15 109.9(3)
N2 C16 H16A 109.7
C15 C16 H16A 109.7
N2 C16 H16B 109.7
C15 C16 H16B 109.7
H16A C16 H16B 108.2
C22 C17 C18 123.9(3)
C22 C17 Br2 118.6(3)
C18 C17 Br2 117.4(3)
C19 C18 C17 116.9(3)
C19 C18 C23 122.1(3)
C17 C18 C23 121.0(3)
C18 C19 C20 120.5(3)
C18 C19 H19 119.7
C20 C19 H19 119.7
C21 C20 C19 120.2(3)
C21 C20 H20 119.9
C19 C20 H20 119.9
C20 C21 C22 121.6(3)
C20 C21 H21 119.2
C22 C21 H21 119.2
C21 C22 C17 116.8(3)
C21 C22 C28 121.9(3)
C17 C22 C28 121.3(3)
N3 C23 C18 113.4(3)
N3 C23 H23A 108.9
C18 C23 H23A 108.9
N3 C23 H23B 108.9
C18 C23 H23B 108.9
H23A C23 H23B 107.7
N3 C24 C25 109.5(3)
N3 C24 H24A 109.8
C25 C24 H24A 109.8
N3 C24 H24B 109.8
C25 C24 H24B 109.8
H24A C24 H24B 108.2
O3 C25 C24 111.7(3)
O3 C25 H25A 109.3
C24 C25 H25A 109.3
O3 C25 H25B 109.3
C24 C25 H25B 109.3
H25A C25 H25B 107.9
O3 C26 C27 112.1(3)
O3 C26 H26A 109.2
C27 C26 H26A 109.2
O3 C26 H26B 109.2
C27 C26 H26B 109.2
H26A C26 H26B 107.9
N3 C27 C26 110.0(3)
N3 C27 H27A 109.7
C26 C27 H27A 109.7
N3 C27 H27B 109.7
C26 C27 H27B 109.7
H27A C27 H27B 108.2
N4 C28 C22 113.4(3)
N4 C28 H28A 108.9
C22 C28 H28A 108.9
N4 C28 H28B 108.9
C22 C28 H28B 108.9
H28A C28 H28B 107.7
N4 C29 C30 109.0(3)
N4 C29 H29A 109.9
C30 C29 H29A 109.9
N4 C29 H29B 109.9
C30 C29 H29B 109.9
H29A C29 H29B 108.3
O4 C30 C29 112.0(3)
O4 C30 H30A 109.2
C29 C30 H30A 109.2
O4 C30 H30B 109.2
C29 C30 H30B 109.2
H30A C30 H30B 107.9
O4 C31 C32 111.8(3)
O4 C31 H31A 109.3
C32 C31 H31A 109.3
O4 C31 H31B 109.3
C32 C31 H31B 109.3
H31A C31 H31B 107.9
N4 C32 C31 109.0(3)
N4 C32 H32A 109.9
C31 C32 H32A 109.9
N4 C32 H32B 109.9
C31 C32 H32B 109.9
H32A C32 H32B 108.3
C11 N1 C8 109.6(3)
C11 N1 C7 112.9(3)
C8 N1 C7 112.9(3)
C16 N2 C13 108.2(3)
C16 N2 C12 112.5(3)
C13 N2 C12 112.7(3)
C27 N3 C24 109.1(3)
C27 N3 C23 111.3(3)
C24 N3 C23 112.1(3)
C32 N4 C28 111.1(3)
C32 N4 C29 108.1(3)
C28 N4 C29 112.2(3)
C9 O1 C10 109.3(3)
C15 O2 C14 109.8(3)
C26 O3 C25 109.6(3)
C31 O4 C30 110.3(3)

loop_
_geom_bond_atom_site_label_1
_geom_bond_atom_site_label_2
_geom_bond_distance
Br1 C1 1.919(4)
Br2 C17 1.913(3)
C1 C2 1.382(5)
C1 C6 1.398(5)
C2 C3 1.388(5)
C2 C7 1.517(5)
C3 C4 1.374(5)
C3 H3 0.9300
C4 C5 1.386(5)
C4 H4 0.9300
C5 C6 1.375(5)
C5 H5 0.9300
C6 C12 1.512(5)
C7 N1 1.457(4)
C7 H7A 0.9700
C7 H7B 0.9700
C8 N1 1.452(4)
C8 C9 1.507(5)
C8 H8A 0.9700
C8 H8B 0.9700
C9 O1 1.410(5)
C9 H9A 0.9700
C9 H9B 0.9700
C10 O1 1.412(5)
C10 C11 1.506(5)
C10 H10A 0.9700
C10 H10B 0.9700
C11 N1 1.447(5)
C11 H11A 0.9700
C11 H11B 0.9700
C12 N2 1.457(4)
C12 H12A 0.9700
C12 H12B 0.9700
C13 N2 1.456(5)
C13 C14 1.500(6)
C13 H13A 0.9700
C13 H13B 0.9700
C14 O2 1.418(5)
C14 H14A 0.9700
C14 H14B 0.9700
C15 O2 1.406(5)
C15 C16 1.494(5)
C15 H15A 0.9700
C15 H15B 0.9700
C16 N2 1.453(5)
C16 H16A 0.9700
C16 H16B 0.9700
C17 C22 1.384(5)
C17 C18 1.395(5)
C18 C19 1.386(5)
C18 C23 1.516(5)
C19 C20 1.386(5)
C19 H19 0.9300
C20 C21 1.375(5)
C20 H20 0.9300
C21 C22 1.378(5)
C21 H21 0.9300
C22 C28 1.514(5)
C23 N3 1.466(4)
C23 H23A 0.9700
C23 H23B 0.9700
C24 N3 1.459(5)
C24 C25 1.505(5)
C24 H24A 0.9700
C24 H24B 0.9700
C25 O3 1.413(5)
C25 H25A 0.9700
C25 H25B 0.9700
C26 O3 1.412(5)
C26 C27 1.499(5)
C26 H26A 0.9700
C26 H26B 0.9700
C27 N3 1.454(4)
C27 H27A 0.9700
C27 H27B 0.9700
C28 N4 1.461(4)
C28 H28A 0.9700
C28 H28B 0.9700
C29 N4 1.462(4)
C29 C30 1.507(5)
C29 H29A 0.9700
C29 H29B 0.9700
C30 O4 1.414(5)
C30 H30A 0.9700
C30 H30B 0.9700
C31 O4 1.413(5)
C31 C32 1.509(5)
C31 H31A 0.9700
C31 H31B 0.9700
C32 N4 1.455(4)
C32 H32A 0.9700
C32 H32B 0.9700

loop_
_geom_hbond_atom_site_label_D
_geom_hbond_atom_site_label_H
_geom_hbond_atom_site_label_A
_geom_hbond_site_symmetry_A
_geom_hbond_distance_DH
_geom_hbond_distance_HA
_geom_hbond_distance_DA
_geom_hbond_angle_DHA
C14 H14A Br1 3_675 0.97 3.01 3.860(5) 146

loop_
_geom_torsion_atom_site_label_1
_geom_torsion_atom_site_label_2
_geom_torsion_atom_site_label_3
_geom_torsion_atom_site_label_4
_geom_torsion
C6 C1 C2 C3 -1.2(6)
Br1 C1 C2 C3 179.0(3)
C6 C1 C2 C7 176.1(4)
Br1 C1 C2 C7 -3.8(5)
C1 C2 C3 C4 -0.4(6)
C7 C2 C3 C4 -177.7(4)
C2 C3 C4 C5 1.1(6)
C3 C4 C5 C6 -0.3(7)
C4 C5 C6 C1 -1.1(6)
C4 C5 C6 C12 -179.7(4)
C2 C1 C6 C5 1.9(6)
Br1 C1 C6 C5 -178.2(3)
C2 C1 C6 C12 -179.5(4)
Br1 C1 C6 C12 0.3(5)
C1 C2 C7 N1 165.2(3)
C3 C2 C7 N1 -17.6(5)
N1 C8 C9 O1 -58.9(5)
O1 C10 C11 N1 57.9(5)
C5 C6 C12 N2 -11.1(5)
C1 C6 C12 N2 170.4(3)
N2 C13 C14 O2 59.1(5)
O2 C15 C16 N2 -58.6(5)
C22 C17 C18 C19 3.4(5)
Br2 C17 C18 C19 -179.0(3)
C22 C17 C18 C23 -174.2(3)
Br2 C17 C18 C23 3.3(5)
C17 C18 C19 C20 -1.4(5)
C23 C18 C19 C20 176.2(3)
C18 C19 C20 C21 -0.9(6)
C19 C20 C21 C22 1.4(6)
C20 C21 C22 C17 0.4(5)
C20 C21 C22 C28 -177.3(3)
C18 C17 C22 C21 -2.9(5)
Br2 C17 C22 C21 179.6(3)
C18 C17 C22 C28 174.8(3)
Br2 C17 C22 C28 -2.7(5)
C19 C18 C23 N3 -2.3(5)
C17 C18 C23 N3 175.2(3)
N3 C24 C25 O3 -58.9(5)
O3 C26 C27 N3 57.9(5)
C21 C22 C28 N4 -8.4(5)
C17 C22 C28 N4 174.0(3)
N4 C29 C30 O4 58.8(4)
O4 C31 C32 N4 -59.3(5)
C10 C11 N1 C8 -57.5(5)
C10 C11 N1 C7 175.7(3)
C9 C8 N1 C11 58.2(4)
C9 C8 N1 C7 -175.0(3)
C2 C7 N1 C11 -79.8(4)
C2 C7 N1 C8 155.2(3)
C15 C16 N2 C13 57.9(4)
C15 C16 N2 C12 -177.0(3)
C14 C13 N2 C16 -58.5(5)
C14 C13 N2 C12 176.5(4)
C6 C12 N2 C16 155.2(3)
C6 C12 N2 C13 -82.2(4)
C26 C27 N3 C24 -56.7(4)
C26 C27 N3 C23 179.0(3)
C25 C24 N3 C27 57.2(4)
C25 C24 N3 C23 -179.0(3)
C18 C23 N3 C27 -149.3(3)
C18 C23 N3 C24 88.1(4)
C31 C32 N4 C28 -176.4(3)
C31 C32 N4 C29 60.1(4)
C22 C28 N4 C32 158.6(3)
C22 C28 N4 C29 -80.2(4)
C30 C29 N4 C32 -59.9(4)
C30 C29 N4 C28 177.3(3)
C8 C9 O1 C10 57.5(5)
C11 C10 O1 C9 -57.3(5)
C16 C15 O2 C14 57.2(5)
C13 C14 O2 C15 -57.2(5)
C27 C26 O3 C25 -57.8(4)
C24 C25 O3 C26 58.3(4)
C32 C31 O4 C30 56.6(5)
C29 C30 O4 C31 -56.5(4)

loop_
_cod_related_entry_id
_cod_related_entry_database
_cod_related_entry_code
1 ChemSpider 24738852
